data_1559347
loop_
_publ_author_name
'Poveda, Dionisio'
'Vivancos, Angela'
'Bautista, Delia'
'Gonz\'alez-Herrero, Pablo'

_publ_section_title
;
 Visible light driven generation and alkyne insertion reactions of stable
 bis-cyclometalated Pt(IV) hydrides
;
_journal_name_full 'Chemical Science'
_journal_paper_doi 10.1039/D0SC04879H
_journal_year 2020
_chemical_formula_sum 'C30 H23 Cl F2 N2 Pt'
_chemical_formula_weight 680.04
_space_group_crystal_system triclinic
_space_group_IT_number 2
_space_group_name_Hall '-P 1'
_space_group_name_H-M_alt 'P -1'
_atom_sites_solution_hydrogens mixed
_audit_creation_method SHELXL-2018/3
_audit_update_record
;
2020-07-27 deposited with the CCDC.	2020-10-13 downloaded from the CCDC.
;
_cell_angle_alpha 66.770(4)
_cell_angle_beta 69.911(4)
_cell_angle_gamma 86.434(4)
_cell_formula_units_Z 2
_cell_length_a 10.2035(13)
_cell_length_b 11.6074(13)
_cell_length_c 11.9285(14)
_cell_measurement_reflns_used 9838
_cell_measurement_temperature 100(2)
_cell_measurement_theta_max 30.46
_cell_measurement_theta_min 2.62
_cell_volume 1214.8(3)
_computing_cell_refinement 'SAINT V8.40A (Bruker AXS Inc.)'
_computing_data_collection 'APEX3 2019.1_0 (Bruker AXS Inc.)'
_computing_data_reduction 'SAINT V8.40A (Bruker AXS Inc.)'
_computing_molecular_graphics 'Olex2-version 1.2.10'
_computing_publication_material 'Bruker SHELXTL'
_computing_structure_refinement 'SHELXL-2018/3 (Sheldrick, 2018)'
_computing_structure_solution 'SHELXT 2014/5 (Sheldrick, 2014)'
_diffrn_ambient_temperature 100(2)
_diffrn_detector_area_resol_mean 7.40
_diffrn_measured_fraction_theta_full 1.000
_diffrn_measured_fraction_theta_max 0.996
_diffrn_measurement_device_type 'Bruker D8 QUEST PHOTON II CMOS'
_diffrn_measurement_method '\w-scans and phi scans'
_diffrn_radiation_type MoK\a
_diffrn_radiation_wavelength 0.71073
_diffrn_reflns_av_R_equivalents 0.0531
_diffrn_reflns_av_unetI/netI 0.0254
_diffrn_reflns_Laue_measured_fraction_full 1.000
_diffrn_reflns_Laue_measured_fraction_max 0.996
_diffrn_reflns_limit_h_max 14
_diffrn_reflns_limit_h_min -14
_diffrn_reflns_limit_k_max 16
_diffrn_reflns_limit_k_min -16
_diffrn_reflns_limit_l_max 17
_diffrn_reflns_limit_l_min -17
_diffrn_reflns_number 75026
_diffrn_reflns_point_group_measured_fraction_full 1.000
_diffrn_reflns_point_group_measured_fraction_max 0.996
_diffrn_reflns_theta_full 29.000
_diffrn_reflns_theta_max 30.532
_diffrn_reflns_theta_min 1.916
_diffrn_source 'high brilliance microfocus sealed tube '
_exptl_absorpt_coefficient_mu 5.923
_exptl_absorpt_correction_T_max 0.7461
_exptl_absorpt_correction_T_min 0.6099
_exptl_absorpt_correction_type multi-scan
_exptl_absorpt_process_details SADABS-2016/2
_exptl_crystal_colour yellow
_exptl_crystal_density_diffrn 1.859
_exptl_crystal_description prism
_exptl_crystal_F_000 660
_exptl_crystal_size_max 0.100
_exptl_crystal_size_mid 0.080
_exptl_crystal_size_min 0.020
_refine_diff_density_max 2.066
_refine_diff_density_min -0.791
_refine_diff_density_rms 0.105
_refine_ls_extinction_method none
_refine_ls_goodness_of_fit_ref 1.062
_refine_ls_hydrogen_treatment mixed
_refine_ls_matrix_type full
_refine_ls_number_parameters 331
_refine_ls_number_reflns 7418
_refine_ls_number_restraints 0
_refine_ls_restrained_S_all 1.062
_refine_ls_R_factor_all 0.0236
_refine_ls_R_factor_gt 0.0200
_refine_ls_shift/su_max 0.002
_refine_ls_shift/su_mean 0.000
_refine_ls_structure_factor_coef Fsqd
_refine_ls_weighting_details 'w=1/[\s^2^(Fo^2^)+(0.0177P)^2^+1.3964P] where P=(Fo^2^+2Fc^2^)/3'
_refine_ls_weighting_scheme calc
_refine_ls_wR_factor_gt 0.0461
_refine_ls_wR_factor_ref 0.0477
_reflns_Friedel_coverage 0.000
_reflns_number_gt 6908
_reflns_number_total 7418
_reflns_threshold_expression 'I > 2\s(I)'
_cod_data_source_file d0sc04879h2.cif
_cod_data_source_block DPD_71b_0msp_a
_cod_database_code 1559347
_shelx_shelxl_version_number 2018/3
_shelx_space_group_comment
;
The symmetry employed for this shelxl refinement is uniquely defined
by the following loop, which should always be used as a source of
symmetry information in preference to the above space-group names.
They are only intended as comments.
;
_shelx_estimated_absorpt_t_min 0.589
_shelx_estimated_absorpt_t_max 0.891

loop_
_space_group_symop_operation_xyz
'x, y, z'
'-x, -y, -z'

loop_
_atom_site_label
_atom_site_type_symbol
_atom_site_fract_x
_atom_site_fract_y
_atom_site_fract_z
_atom_site_U_iso_or_equiv
_atom_site_adp_type
_atom_site_occupancy
_atom_site_site_symmetry_order
_atom_site_calc_flag
_atom_site_refinement_flags_posn
_atom_site_refinement_flags_adp
_atom_site_refinement_flags_occupancy
_atom_site_disorder_assembly
_atom_site_disorder_group
Pt1 Pt 0.75989(2) 0.32229(2) 0.19701(2) 0.01728(3) Uani 1 1 d . . . . .
Cl1 Cl 0.61172(7) 0.22727(6) 0.13444(6) 0.03046(13) Uani 1 1 d . . . . .
N1 N 0.7749(2) 0.50116(18) 0.04984(19) 0.0205(4) Uani 1 1 d . . . . .
N2 N 0.5150(2) 0.27378(18) 0.44987(19) 0.0169(3) Uani 1 1 d . . . . .
H02 H 0.578(3) 0.303(3) 0.376(3) 0.029(8) Uiso 1 1 d . . . . .
C1 C 0.8808(2) 0.4153(2) 0.2379(2) 0.0203(4) Uani 1 1 d . . . . .
C2 C 0.9461(3) 0.3652(2) 0.3305(3) 0.0242(5) Uani 1 1 d . . . . .
H2 H 0.934552 0.277396 0.382292 0.029 Uiso 1 1 calc R U . . .
C3 C 1.0276(3) 0.4444(3) 0.3463(3) 0.0281(5) Uani 1 1 d . . . . .
F1 F 1.08971(19) 0.39315(17) 0.4370(2) 0.0408(4) Uani 1 1 d . . . . .
C4 C 1.0494(3) 0.5726(3) 0.2753(3) 0.0304(6) Uani 1 1 d . . . . .
H4 H 1.105832 0.624676 0.288447 0.037 Uiso 1 1 calc R U . . .
C5 C 0.9850(3) 0.6207(2) 0.1846(3) 0.0276(5) Uani 1 1 d . . . . .
F2 F 1.00532(18) 0.74788(15) 0.11474(18) 0.0361(4) Uani 1 1 d . . . . .
C6 C 0.9015(2) 0.5477(2) 0.1619(2) 0.0213(4) Uani 1 1 d . . . . .
C7 C 0.8367(2) 0.5949(2) 0.0611(2) 0.0224(5) Uani 1 1 d . . . . .
C8 C 0.8345(3) 0.7202(2) -0.0192(3) 0.0289(5) Uani 1 1 d . . . . .
H8 H 0.873790 0.785900 -0.009005 0.035 Uiso 1 1 calc R U . . .
C9 C 0.7748(3) 0.7480(3) -0.1139(3) 0.0321(6) Uani 1 1 d . . . . .
H9 H 0.772385 0.833038 -0.168766 0.038 Uiso 1 1 calc R U . . .
C10 C 0.7187(3) 0.6518(2) -0.1284(3) 0.0301(5) Uani 1 1 d . . . . .
H10 H 0.680778 0.669165 -0.195231 0.036 Uiso 1 1 calc R U . . .
C11 C 0.7191(3) 0.5299(2) -0.0434(2) 0.0259(5) Uani 1 1 d . . . . .
H11 H 0.678128 0.463550 -0.051329 0.031 Uiso 1 1 calc R U . . .
C21 C 0.7600(2) 0.1560(2) 0.3401(2) 0.0181(4) Uani 1 1 d . . . . .
C22 C 0.8741(2) 0.0870(2) 0.3048(2) 0.0220(4) Uani 1 1 d . . . . .
H22 H 0.938313 0.121849 0.217930 0.026 Uiso 1 1 calc R U . . .
C23 C 0.8991(3) -0.0283(2) 0.3881(3) 0.0228(5) Uani 1 1 d . . . . .
C24 C 0.8039(3) -0.0812(2) 0.5156(3) 0.0250(5) Uani 1 1 d . . . . .
H24 H 0.818903 -0.159546 0.575160 0.030 Uiso 1 1 calc R U . . .
C25 C 0.6881(3) -0.0195(2) 0.5546(2) 0.0228(5) Uani 1 1 d . . . . .
H25 H 0.623097 -0.056999 0.640931 0.027 Uiso 1 1 calc R U . . .
C26 C 0.6638(2) 0.0987(2) 0.4689(2) 0.0179(4) Uani 1 1 d . . . . .
C27 C 0.5359(2) 0.1551(2) 0.5223(2) 0.0172(4) Uani 1 1 d . . . . .
C28 C 0.4342(2) 0.0956(2) 0.6452(2) 0.0206(4) Uani 1 1 d . . . . .
H28 H 0.442615 0.011857 0.699401 0.025 Uiso 1 1 calc R U . . .
C29 C 0.3214(3) 0.1586(2) 0.6880(2) 0.0242(5) Uani 1 1 d . . . . .
H29 H 0.252773 0.117602 0.771922 0.029 Uiso 1 1 calc R U . . .
C30 C 0.3066(3) 0.2805(2) 0.6105(2) 0.0228(5) Uani 1 1 d . . . . .
H30 H 0.228874 0.323233 0.640970 0.027 Uiso 1 1 calc R U . . .
C31 C 0.4063(2) 0.3393(2) 0.4881(2) 0.0188(4) Uani 1 1 d . . . . .
C32 C 0.4005(2) 0.4690(2) 0.3985(2) 0.0187(4) Uani 1 1 d . . . . .
C33 C 0.3350(2) 0.5562(2) 0.4485(2) 0.0205(4) Uani 1 1 d . . . . .
H33 H 0.293270 0.531291 0.539975 0.025 Uiso 1 1 calc R U . . .
C34 C 0.3304(3) 0.6788(2) 0.3659(3) 0.0227(5) Uani 1 1 d . . . . .
H34 H 0.284335 0.736531 0.401753 0.027 Uiso 1 1 calc R U . . .
C35 C 0.3917(3) 0.7192(2) 0.2317(3) 0.0233(5) Uani 1 1 d . . . . .
C36 C 0.4549(3) 0.6308(2) 0.1822(3) 0.0251(5) Uani 1 1 d . . . . .
H36 H 0.495906 0.655654 0.090697 0.030 Uiso 1 1 calc R U . . .
C37 C 0.4590(3) 0.5076(2) 0.2639(2) 0.0227(5) Uani 1 1 d . . . . .
H37 H 0.501982 0.449040 0.227999 0.027 Uiso 1 1 calc R U . . .
C38 C 1.0252(3) -0.0944(3) 0.3420(3) 0.0321(6) Uani 1 1 d . . . . .
H38A H 1.061375 -0.059869 0.246673 0.048 Uiso 1 1 calc R U . . .
H38B H 0.998312 -0.184599 0.375943 0.048 Uiso 1 1 calc R U . . .
H38C H 1.097957 -0.081732 0.373373 0.048 Uiso 1 1 calc R U . . .
C39 C 0.3909(3) 0.8533(3) 0.1419(3) 0.0345(6) Uani 1 1 d . . . . .
H39A H 0.486339 0.886088 0.081501 0.052 Uiso 1 1 calc R U . . .
H39B H 0.355747 0.904303 0.193112 0.052 Uiso 1 1 calc R U . . .
H39C H 0.330060 0.856901 0.092657 0.052 Uiso 1 1 calc R U . . .

loop_
_atom_site_aniso_label
_atom_site_aniso_U_11
_atom_site_aniso_U_22
_atom_site_aniso_U_33
_atom_site_aniso_U_23
_atom_site_aniso_U_13
_atom_site_aniso_U_12
Pt1 0.01690(4) 0.01480(4) 0.01760(4) -0.00553(3) -0.00394(3) 0.00037(3)
Cl1 0.0416(4) 0.0202(3) 0.0295(3) -0.0009(2) -0.0213(3) -0.0067(2)
N1 0.0206(9) 0.0173(9) 0.0170(9) -0.0045(7) -0.0007(7) -0.0014(7)
N2 0.0176(9) 0.0168(9) 0.0157(9) -0.0065(7) -0.0050(7) 0.0001(7)
C1 0.0151(10) 0.0219(11) 0.0227(11) -0.0122(9) -0.0014(8) 0.0022(8)
C2 0.0217(11) 0.0238(11) 0.0306(13) -0.0146(10) -0.0092(10) 0.0041(9)
C3 0.0238(12) 0.0308(13) 0.0372(14) -0.0184(11) -0.0145(11) 0.0069(10)
F1 0.0432(10) 0.0381(9) 0.0605(12) -0.0235(9) -0.0371(9) 0.0086(8)
C4 0.0218(12) 0.0327(14) 0.0449(16) -0.0244(13) -0.0103(11) 0.0015(10)
C5 0.0222(11) 0.0206(11) 0.0383(14) -0.0158(11) -0.0035(10) 0.0001(9)
F2 0.0381(9) 0.0213(7) 0.0473(10) -0.0134(7) -0.0118(8) -0.0052(6)
C6 0.0183(10) 0.0200(11) 0.0234(11) -0.0110(9) -0.0019(9) 0.0013(8)
C7 0.0200(11) 0.0203(11) 0.0209(11) -0.0084(9) 0.0005(9) -0.0006(8)
C8 0.0335(14) 0.0186(11) 0.0258(12) -0.0058(10) -0.0022(10) -0.0048(10)
C9 0.0407(15) 0.0198(12) 0.0243(12) -0.0011(10) -0.0063(11) -0.0011(10)
C10 0.0351(14) 0.0254(12) 0.0212(12) -0.0024(10) -0.0075(11) 0.0000(10)
C11 0.0317(13) 0.0210(11) 0.0196(11) -0.0050(9) -0.0056(10) -0.0002(9)
C21 0.0183(10) 0.0176(10) 0.0193(10) -0.0077(8) -0.0071(8) 0.0022(8)
C22 0.0183(10) 0.0208(11) 0.0243(11) -0.0085(9) -0.0050(9) 0.0017(8)
C23 0.0203(11) 0.0208(11) 0.0294(12) -0.0113(10) -0.0100(9) 0.0044(8)
C24 0.0319(13) 0.0183(11) 0.0266(12) -0.0075(9) -0.0152(10) 0.0079(9)
C25 0.0296(12) 0.0187(11) 0.0199(11) -0.0068(9) -0.0100(9) 0.0044(9)
C26 0.0184(10) 0.0159(10) 0.0207(10) -0.0071(8) -0.0085(8) 0.0001(8)
C27 0.0196(10) 0.0143(9) 0.0198(10) -0.0077(8) -0.0080(8) 0.0002(8)
C28 0.0234(11) 0.0164(10) 0.0202(11) -0.0053(8) -0.0073(9) -0.0002(8)
C29 0.0236(11) 0.0234(11) 0.0207(11) -0.0082(9) -0.0019(9) -0.0016(9)
C30 0.0197(11) 0.0242(11) 0.0234(11) -0.0116(9) -0.0038(9) 0.0030(9)
C31 0.0193(10) 0.0179(10) 0.0226(11) -0.0108(9) -0.0083(9) 0.0033(8)
C32 0.0167(10) 0.0175(10) 0.0236(11) -0.0093(9) -0.0079(8) 0.0023(8)
C33 0.0191(10) 0.0221(11) 0.0251(11) -0.0130(9) -0.0094(9) 0.0039(8)
C34 0.0213(11) 0.0217(11) 0.0312(13) -0.0150(10) -0.0116(10) 0.0060(9)
C35 0.0237(11) 0.0181(10) 0.0296(12) -0.0079(9) -0.0131(10) 0.0032(9)
C36 0.0259(12) 0.0243(12) 0.0234(12) -0.0084(10) -0.0080(10) 0.0036(9)
C37 0.0239(11) 0.0204(11) 0.0237(11) -0.0097(9) -0.0075(9) 0.0040(9)
C38 0.0267(13) 0.0282(13) 0.0409(16) -0.0149(12) -0.0115(12) 0.0122(10)
C39 0.0417(16) 0.0206(12) 0.0373(15) -0.0072(11) -0.0151(13) 0.0080(11)

loop_
_atom_type_symbol
_atom_type_description
_atom_type_scat_dispersion_real
_atom_type_scat_dispersion_imag
_atom_type_scat_source
C C 0.0033 0.0016 'International Tables Vol C Tables 4.2.6.8 and 6.1.1.4'
H H 0.0000 0.0000 'International Tables Vol C Tables 4.2.6.8 and 6.1.1.4'
Cl Cl 0.1484 0.1585 'International Tables Vol C Tables 4.2.6.8 and 6.1.1.4'
F F 0.0171 0.0103 'International Tables Vol C Tables 4.2.6.8 and 6.1.1.4'
N N 0.0061 0.0033 'International Tables Vol C Tables 4.2.6.8 and 6.1.1.4'
Pt Pt -1.7033 8.3905 'International Tables Vol C Tables 4.2.6.8 and 6.1.1.4'

loop_
_geom_angle_atom_site_label_1
_geom_angle_atom_site_label_2
_geom_angle_atom_site_label_3
_geom_angle
_geom_angle_site_symmetry_1
_geom_angle_site_symmetry_3
_geom_angle_publ_flag
C1 Pt1 C21 94.59(10) . . ?
C1 Pt1 N1 80.62(9) . . ?
C21 Pt1 N1 175.01(8) . . ?
C1 Pt1 Cl1 175.06(7) . . ?
C21 Pt1 Cl1 90.32(7) . . ?
N1 Pt1 Cl1 94.49(6) . . ?
C11 N1 C7 119.5(2) . . ?
C11 N1 Pt1 125.55(17) . . ?
C7 N1 Pt1 114.72(16) . . ?
C31 N2 C27 125.6(2) . . ?
C31 N2 H02 123(2) . . ?
C27 N2 H02 112(2) . . ?
C2 C1 C6 118.4(2) . . ?
C2 C1 Pt1 127.15(18) . . ?
C6 C1 Pt1 114.45(18) . . ?
C3 C2 C1 119.5(2) . . ?
C3 C2 H2 120.3 . . ?
C1 C2 H2 120.3 . . ?
F1 C3 C4 118.0(2) . . ?
F1 C3 C2 118.2(2) . . ?
C4 C3 C2 123.8(3) . . ?
C5 C4 C3 116.2(2) . . ?
C5 C4 H4 121.9 . . ?
C3 C4 H4 121.9 . . ?
F2 C5 C4 116.5(2) . . ?
F2 C5 C6 119.8(2) . . ?
C4 C5 C6 123.8(2) . . ?
C5 C6 C1 118.3(2) . . ?
C5 C6 C7 125.3(2) . . ?
C1 C6 C7 116.3(2) . . ?
N1 C7 C8 120.1(2) . . ?
N1 C7 C6 113.0(2) . . ?
C8 C7 C6 126.9(2) . . ?
C9 C8 C7 119.5(2) . . ?
C9 C8 H8 120.3 . . ?
C7 C8 H8 120.3 . . ?
C10 C9 C8 119.8(2) . . ?
C10 C9 H9 120.1 . . ?
C8 C9 H9 120.1 . . ?
C11 C10 C9 118.3(3) . . ?
C11 C10 H10 120.8 . . ?
C9 C10 H10 120.8 . . ?
N1 C11 C10 122.7(2) . . ?
N1 C11 H11 118.6 . . ?
C10 C11 H11 118.6 . . ?
C22 C21 C26 116.0(2) . . ?
C22 C21 Pt1 113.98(17) . . ?
C26 C21 Pt1 130.01(17) . . ?
C23 C22 C21 124.5(2) . . ?
C23 C22 H22 117.7 . . ?
C21 C22 H22 117.7 . . ?
C22 C23 C24 118.1(2) . . ?
C22 C23 C38 120.8(2) . . ?
C24 C23 C38 121.1(2) . . ?
C25 C24 C23 119.9(2) . . ?
C25 C24 H24 120.1 . . ?
C23 C24 H24 120.1 . . ?
C24 C25 C26 121.6(2) . . ?
C24 C25 H25 119.2 . . ?
C26 C25 H25 119.2 . . ?
C21 C26 C25 119.8(2) . . ?
C21 C26 C27 123.8(2) . . ?
C25 C26 C27 116.4(2) . . ?
N2 C27 C28 116.5(2) . . ?
N2 C27 C26 119.0(2) . . ?
C28 C27 C26 124.5(2) . . ?
C29 C28 C27 120.0(2) . . ?
C29 C28 H28 120.0 . . ?
C27 C28 H28 120.0 . . ?
C28 C29 C30 121.0(2) . . ?
C28 C29 H29 119.5 . . ?
C30 C29 H29 119.5 . . ?
C31 C30 C29 119.2(2) . . ?
C31 C30 H30 120.4 . . ?
C29 C30 H30 120.4 . . ?
N2 C31 C30 117.8(2) . . ?
N2 C31 C32 118.9(2) . . ?
C30 C31 C32 123.4(2) . . ?
C37 C32 C33 118.6(2) . . ?
C37 C32 C31 121.7(2) . . ?
C33 C32 C31 119.7(2) . . ?
C34 C33 C32 120.5(2) . . ?
C34 C33 H33 119.8 . . ?
C32 C33 H33 119.8 . . ?
C33 C34 C35 121.5(2) . . ?
C33 C34 H34 119.3 . . ?
C35 C34 H34 119.3 . . ?
C34 C35 C36 117.7(2) . . ?
C34 C35 C39 121.6(2) . . ?
C36 C35 C39 120.7(2) . . ?
C37 C36 C35 121.3(2) . . ?
C37 C36 H36 119.4 . . ?
C35 C36 H36 119.4 . . ?
C36 C37 C32 120.5(2) . . ?
C36 C37 H37 119.8 . . ?
C32 C37 H37 119.8 . . ?
C23 C38 H38A 109.5 . . ?
C23 C38 H38B 109.5 . . ?
H38A C38 H38B 109.5 . . ?
C23 C38 H38C 109.5 . . ?
H38A C38 H38C 109.5 . . ?
H38B C38 H38C 109.5 . . ?
C35 C39 H39A 109.5 . . ?
C35 C39 H39B 109.5 . . ?
H39A C39 H39B 109.5 . . ?
C35 C39 H39C 109.5 . . ?
H39A C39 H39C 109.5 . . ?
H39B C39 H39C 109.5 . . ?

loop_
_geom_bond_atom_site_label_1
_geom_bond_atom_site_label_2
_geom_bond_distance
_geom_bond_site_symmetry_2
_geom_bond_publ_flag
Pt1 C1 1.981(2) . ?
Pt1 C21 2.010(2) . ?
Pt1 N1 2.097(2) . ?
Pt1 Cl1 2.3857(6) . ?
N1 C11 1.337(3) . ?
N1 C7 1.364(3) . ?
N2 C31 1.355(3) . ?
N2 C27 1.357(3) . ?
N2 H02 0.84(3) . ?
C1 C2 1.397(3) . ?
C1 C6 1.428(3) . ?
C2 C3 1.381(3) . ?
C2 H2 0.9500 . ?
C3 F1 1.358(3) . ?
C3 C4 1.378(4) . ?
C4 C5 1.371(4) . ?
C4 H4 0.9500 . ?
C5 F2 1.365(3) . ?
C5 C6 1.395(3) . ?
C6 C7 1.472(4) . ?
C7 C8 1.394(3) . ?
C8 C9 1.382(4) . ?
C8 H8 0.9500 . ?
C9 C10 1.379(4) . ?
C9 H9 0.9500 . ?
C10 C11 1.379(3) . ?
C10 H10 0.9500 . ?
C11 H11 0.9500 . ?
C21 C22 1.410(3) . ?
C21 C26 1.416(3) . ?
C22 C23 1.388(3) . ?
C22 H22 0.9500 . ?
C23 C24 1.398(4) . ?
C23 C38 1.507(3) . ?
C24 C25 1.382(3) . ?
C24 H24 0.9500 . ?
C25 C26 1.419(3) . ?
C25 H25 0.9500 . ?
C26 C27 1.479(3) . ?
C27 C28 1.396(3) . ?
C28 C29 1.380(3) . ?
C28 H28 0.9500 . ?
C29 C30 1.385(3) . ?
C29 H29 0.9500 . ?
C30 C31 1.383(3) . ?
C30 H30 0.9500 . ?
C31 C32 1.475(3) . ?
C32 C37 1.393(3) . ?
C32 C33 1.395(3) . ?
C33 C34 1.383(3) . ?
C33 H33 0.9500 . ?
C34 C35 1.390(4) . ?
C34 H34 0.9500 . ?
C35 C36 1.397(3) . ?
C35 C39 1.503(3) . ?
C36 C37 1.384(3) . ?
C36 H36 0.9500 . ?
C37 H37 0.9500 . ?
C38 H38A 0.9800 . ?
C38 H38B 0.9800 . ?
C38 H38C 0.9800 . ?
C39 H39A 0.9800 . ?
C39 H39B 0.9800 . ?
C39 H39C 0.9800 . ?

loop_
_geom_hbond_atom_site_label_D
_geom_hbond_atom_site_label_H
_geom_hbond_atom_site_label_A
_geom_hbond_distance_DH
_geom_hbond_distance_HA
_geom_hbond_distance_DA
_geom_hbond_angle_DHA
_geom_hbond_site_symmetry_A
_geom_hbond_publ_flag
C8 H8 F2 0.95 2.22 2.843(3) 121.9 . yes
C11 H11 Cl1 0.95 2.70 3.323(3) 123.7 . yes
C28 H28 Cl1 0.95 2.65 3.574(2) 163.7 2_656 yes
